data_4114188
loop_
_publ_author_name
'Lihung Pu'
'Andrew D. Phillips'
'Anne F. Richards'
'Matthias Stender'
'Richard S. Simons'
'Marilyn M. Olmstead'
'Philip P. Power'

_publ_section_title
;
 Germanium and Tin Analogues of Alkynes and Their Reduction Products
;
_journal_name_full 'Journal of the American Chemical Society'
_journal_page_first 11626
_journal_page_last 11636
_journal_paper_doi 10.1021/ja035711m
_journal_volume 125
_journal_year 2003
_chemical_formula_sum 'C60 H74 Ge2 K'
_chemical_formula_weight 979.47
_chemical_name_common Dipp*GeGeDipp*K
_chemical_name_systematic
; 
 ? 
;
_space_group_IT_number 14
_symmetry_cell_setting monoclinic
_symmetry_space_group_name_Hall '-P 2ybc'
_symmetry_space_group_name_H-M 'P 1 21/c 1'
_atom_sites_solution_hydrogens geom
_atom_sites_solution_primary direct
_atom_sites_solution_secondary difmap
_audit_creation_method SHELXL-97
_cell_angle_alpha 90.00
_cell_angle_beta 93.599(2)
_cell_angle_gamma 90.00
_cell_formula_units_Z 4
_cell_length_a 10.6822(13)
_cell_length_b 19.393(2)
_cell_length_c 26.455(3)
_cell_measurement_reflns_used 912
_cell_measurement_temperature 91(2)
_cell_measurement_theta_max 30.4
_cell_measurement_theta_min 2.27
_cell_volume 5469.6(11)
_computing_cell_refinement 'Bruker SAINT 6.33B (Bruker 2002)'
_computing_data_collection 'Bruker SMART 5.054 (Bruker 2002)'
_computing_data_reduction 'Bruker SAINT 6.33B (Bruker 2002)'
_computing_molecular_graphics 'SHELXTL 5, XP (Sheldrick, 1994)'
_computing_publication_material 'SHELXL-97 (Sheldrick, 1997)'
_computing_structure_refinement 'SHELXL-97 (Sheldrick, 1997)'
_computing_structure_solution 'SHELXS-97 (Sheldrick, 1990)'
_diffrn_ambient_temperature 91(2)
_diffrn_detector_area_resol_mean 8.3
_diffrn_measured_fraction_theta_full 0.994
_diffrn_measured_fraction_theta_max 0.994
_diffrn_measurement_device_type 'Bruker SMART 1000'
_diffrn_measurement_method \w
_diffrn_radiation_monochromator graphite
_diffrn_radiation_source 'normal-focus sealed tube'
_diffrn_radiation_type MoK\a
_diffrn_radiation_wavelength 0.71073
_diffrn_reflns_av_R_equivalents 0.0327
_diffrn_reflns_av_sigmaI/netI 0.0279
_diffrn_reflns_limit_h_max 13
_diffrn_reflns_limit_h_min -13
_diffrn_reflns_limit_k_max 23
_diffrn_reflns_limit_k_min -23
_diffrn_reflns_limit_l_max 32
_diffrn_reflns_limit_l_min -32
_diffrn_reflns_number 52864
_diffrn_reflns_theta_full 26.00
_diffrn_reflns_theta_max 26.00
_diffrn_reflns_theta_min 1.87
_diffrn_standards_decay_% <0.1
_diffrn_standards_interval_time
;
frames measured at beginning and end of data collection 
;
_diffrn_standards_number '50 frames remeasured'
_exptl_absorpt_coefficient_mu 1.210
_exptl_absorpt_correction_T_max 0.7281
_exptl_absorpt_correction_T_min 0.6368
_exptl_absorpt_correction_type multi-scan
_exptl_absorpt_process_details 'SADABS 2.04 (Bruker 2002)'
_exptl_crystal_colour dark-red
_exptl_crystal_density_diffrn 1.189
_exptl_crystal_description block
_exptl_crystal_F_000 2068
_exptl_crystal_size_max 0.41
_exptl_crystal_size_mid 0.35
_exptl_crystal_size_min 0.28
_refine_diff_density_max 0.785
_refine_diff_density_min -0.426
_refine_diff_density_rms 0.064
_refine_ls_extinction_method none
_refine_ls_goodness_of_fit_ref 1.051
_refine_ls_hydrogen_treatment constr
_refine_ls_matrix_type full
_refine_ls_number_parameters 568
_refine_ls_number_reflns 10685
_refine_ls_number_restraints 0
_refine_ls_restrained_S_all 1.051
_refine_ls_R_factor_all 0.0473
_refine_ls_R_factor_gt 0.0371
_refine_ls_shift/su_max 0.002
_refine_ls_shift/su_mean 0.000
_refine_ls_structure_factor_coef Fsqd
_refine_ls_weighting_details 'calc w=1/[\s^2^(Fo^2^)+(0.0455P)^2^+5.2600P] where P=(Fo^2^+2Fc^2^)/3'
_refine_ls_weighting_scheme calc
_refine_ls_wR_factor_gt 0.0922
_refine_ls_wR_factor_ref 0.0983
_reflns_number_gt 9047
_reflns_number_total 10685
_reflns_threshold_expression I>2/s(I)
_cod_data_source_file ja035711msi20030421_060217_4.cif
_cod_data_source_block test1
_cod_original_cell_volume 5469.7(11)
_cod_database_code 4114188

loop_
_symmetry_equiv_pos_as_xyz
'x, y, z'
'-x, y+1/2, -z+1/2'
'-x, -y, -z'
'x, -y-1/2, z-1/2'

loop_
_atom_site_label
_atom_site_type_symbol
_atom_site_fract_x
_atom_site_fract_y
_atom_site_fract_z
_atom_site_U_iso_or_equiv
_atom_site_adp_type
_atom_site_occupancy
_atom_site_symmetry_multiplicity
_atom_site_calc_flag
_atom_site_refinement_flags
K1 K 0.16347(6) 0.87800(3) 0.72798(2) 0.03186(13) Uani 1 1 d .
Ge1 Ge 0.30363(2) 0.735274(12) 0.670778(9) 0.02270(7) Uani 1 1 d .
Ge2 Ge 0.10501(2) 0.749969(12) 0.630318(9) 0.02441(8) Uani 1 1 d .
C1 C 0.31380(19) 0.66662(11) 0.72911(8) 0.0172(4) Uani 1 1 d .
C2 C 0.35676(19) 0.59851(11) 0.72140(8) 0.0179(4) Uani 1 1 d .
C3 C 0.3757(2) 0.55251(11) 0.76183(9) 0.0209(5) Uani 1 1 d .
H3A H 0.4038 0.5070 0.7555 0.025 Uiso 1 1 calc R
C4 C 0.3543(2) 0.57190(11) 0.81102(9) 0.0218(5) Uani 1 1 d .
H4A H 0.3659 0.5400 0.8382 0.026 Uiso 1 1 calc R
C5 C 0.3155(2) 0.63877(11) 0.81973(8) 0.0215(5) Uani 1 1 d .
H5A H 0.3012 0.6529 0.8533 0.026 Uiso 1 1 calc R
C6 C 0.2970(2) 0.68574(11) 0.77987(8) 0.0183(4) Uani 1 1 d .
C7 C 0.3874(2) 0.57061(10) 0.67067(8) 0.0186(4) Uani 1 1 d .
C8 C 0.2938(2) 0.53592(11) 0.64093(9) 0.0226(5) Uani 1 1 d .
C9 C 0.3271(2) 0.50293(12) 0.59665(9) 0.0280(5) Uani 1 1 d .
H9A H 0.2647 0.4794 0.5761 0.034 Uiso 1 1 calc R
C10 C 0.4489(2) 0.50397(12) 0.58238(9) 0.0290(5) Uani 1 1 d .
H10A H 0.4700 0.4811 0.5523 0.035 Uiso 1 1 calc R
C11 C 0.5407(2) 0.53842(12) 0.61188(9) 0.0275(5) Uani 1 1 d .
H11A H 0.6244 0.5392 0.6016 0.033 Uiso 1 1 calc R
C12 C 0.5123(2) 0.57198(11) 0.65652(9) 0.0216(5) Uani 1 1 d .
C13 C 0.1602(2) 0.53120(13) 0.65762(9) 0.0273(5) Uani 1 1 d .
H13A H 0.1506 0.5672 0.6842 0.033 Uiso 1 1 calc R
C14 C 0.1388(3) 0.46090(15) 0.68194(12) 0.0406(7) Uani 1 1 d .
H14A H 0.2029 0.4531 0.7095 0.061 Uiso 1 1 calc R
H14B H 0.1442 0.4246 0.6564 0.061 Uiso 1 1 calc R
H14C H 0.0555 0.4600 0.6955 0.061 Uiso 1 1 calc R
C15 C 0.0614(3) 0.54542(15) 0.61465(11) 0.0377(6) Uani 1 1 d .
H15A H 0.0769 0.5907 0.5998 0.057 Uiso 1 1 calc R
H15B H -0.0221 0.5449 0.6280 0.057 Uiso 1 1 calc R
H15C H 0.0661 0.5098 0.5886 0.057 Uiso 1 1 calc R
C16 C 0.6148(2) 0.60944(12) 0.68844(9) 0.0257(5) Uani 1 1 d .
H16A H 0.5795 0.6212 0.7215 0.031 Uiso 1 1 calc R
C17 C 0.6525(3) 0.67596(17) 0.66469(14) 0.0573(10) Uani 1 1 d .
H17A H 0.5779 0.7046 0.6575 0.086 Uiso 1 1 calc R
H17B H 0.6922 0.6662 0.6331 0.086 Uiso 1 1 calc R
H17C H 0.7119 0.7005 0.6880 0.086 Uiso 1 1 calc R
C18 C 0.7288(3) 0.56430(17) 0.70015(15) 0.0561(9) Uani 1 1 d .
H18A H 0.7920 0.5903 0.7207 0.084 Uiso 1 1 calc R
H18B H 0.7639 0.5500 0.6684 0.084 Uiso 1 1 calc R
H18C H 0.7041 0.5234 0.7189 0.084 Uiso 1 1 calc R
C19 C 0.2649(2) 0.75711(11) 0.79729(8) 0.0190(4) Uani 1 1 d .
C20 C 0.3619(2) 0.80556(11) 0.80737(8) 0.0208(5) Uani 1 1 d .
C21 C 0.3340(2) 0.86696(12) 0.83240(9) 0.0260(5) Uani 1 1 d .
H21A H 0.4019 0.9016 0.8401 0.031 Uiso 1 1 calc R
C22 C 0.2145(2) 0.87939(12) 0.84776(9) 0.0283(5) Uani 1 1 d .
H22A H 0.1974 0.9221 0.8674 0.034 Uiso 1 1 calc R
C23 C 0.1194(2) 0.83215(12) 0.83716(9) 0.0259(5) Uani 1 1 d .
H23A H 0.0354 0.8398 0.8509 0.031 Uiso 1 1 calc R
C24 C 0.1419(2) 0.77100(11) 0.81114(8) 0.0220(5) Uani 1 1 d .
C25 C 0.4961(2) 0.79064(12) 0.79399(9) 0.0242(5) Uani 1 1 d .
H25A H 0.4931 0.7526 0.7684 0.029 Uiso 1 1 calc R
C26 C 0.5592(3) 0.85299(15) 0.77072(11) 0.0394(6) Uani 1 1 d .
H26A H 0.6448 0.8407 0.7629 0.059 Uiso 1 1 calc R
H26B H 0.5618 0.8914 0.7948 0.059 Uiso 1 1 calc R
H26C H 0.5113 0.8667 0.7395 0.059 Uiso 1 1 calc R
C27 C 0.5756(3) 0.76578(17) 0.84053(11) 0.0421(7) Uani 1 1 d .
H27A H 0.5350 0.7259 0.8554 0.063 Uiso 1 1 calc R
H27B H 0.5838 0.8030 0.8656 0.063 Uiso 1 1 calc R
H27C H 0.6590 0.7525 0.8305 0.063 Uiso 1 1 calc R
C28 C 0.0329(2) 0.72179(12) 0.79781(9) 0.0255(5) Uani 1 1 d .
H28A H 0.0652 0.6836 0.7768 0.031 Uiso 1 1 calc R
C29 C -0.0175(3) 0.68988(14) 0.84480(10) 0.0374(6) Uani 1 1 d .
H29A H 0.0507 0.6662 0.8643 0.056 Uiso 1 1 calc R
H29B H -0.0836 0.6567 0.8348 0.056 Uiso 1 1 calc R
H29C H -0.0520 0.7262 0.8656 0.056 Uiso 1 1 calc R
C30 C -0.0728(3) 0.75845(15) 0.76608(11) 0.0381(6) Uani 1 1 d .
H30A H -0.1410 0.7258 0.7578 0.057 Uiso 1 1 calc R
H30B H -0.0401 0.7759 0.7347 0.057 Uiso 1 1 calc R
H30C H -0.1045 0.7971 0.7855 0.057 Uiso 1 1 calc R
C31 C 0.1077(2) 0.81144(12) 0.56801(8) 0.0214(5) Uani 1 1 d .
C32 C 0.1133(2) 0.78100(13) 0.51942(9) 0.0255(5) Uani 1 1 d .
C33 C 0.1062(3) 0.82095(14) 0.47551(9) 0.0329(6) Uani 1 1 d .
H33A H 0.1115 0.7990 0.4436 0.040 Uiso 1 1 calc R
C34 C 0.0918(3) 0.89191(14) 0.47723(10) 0.0370(6) Uani 1 1 d .
H34A H 0.0876 0.9186 0.4471 0.044 Uiso 1 1 calc R
C35 C 0.0834(2) 0.92301(13) 0.52418(10) 0.0304(5) Uani 1 1 d .
H35A H 0.0736 0.9716 0.5261 0.036 Uiso 1 1 calc R
C36 C 0.0894(2) 0.88378(12) 0.56869(9) 0.0234(5) Uani 1 1 d .
C37 C 0.1273(2) 0.70506(12) 0.50999(8) 0.0235(5) Uani 1 1 d .
C38 C 0.2477(2) 0.67854(12) 0.50287(8) 0.0238(5) Uani 1 1 d .
C39 C 0.2585(2) 0.61032(13) 0.48718(9) 0.0293(5) Uani 1 1 d .
H39A H 0.3392 0.5916 0.4827 0.035 Uiso 1 1 calc R
C40 C 0.1535(3) 0.56953(13) 0.47810(9) 0.0326(6) Uani 1 1 d .
H40A H 0.1623 0.5234 0.4667 0.039 Uiso 1 1 calc R
C41 C 0.0359(3) 0.59555(14) 0.48549(9) 0.0325(6) Uani 1 1 d .
H41A H -0.0357 0.5669 0.4794 0.039 Uiso 1 1 calc R
C42 C 0.0205(2) 0.66324(13) 0.50172(9) 0.0289(5) Uani 1 1 d .
C43 C 0.3628(2) 0.72412(14) 0.50976(10) 0.0305(5) Uani 1 1 d .
H43A H 0.3382 0.7672 0.5273 0.037 Uiso 1 1 calc R
C44 C 0.4675(2) 0.69006(16) 0.54206(11) 0.0379(6) Uani 1 1 d .
H44A H 0.4371 0.6778 0.5751 0.057 Uiso 1 1 calc R
H44B H 0.5383 0.7221 0.5469 0.057 Uiso 1 1 calc R
H44C H 0.4950 0.6483 0.5251 0.057 Uiso 1 1 calc R
C45 C 0.4089(3) 0.74446(18) 0.45811(12) 0.0503(8) Uani 1 1 d .
H45A H 0.3406 0.7668 0.4378 0.075 Uiso 1 1 calc R
H45B H 0.4361 0.7031 0.4405 0.075 Uiso 1 1 calc R
H45C H 0.4796 0.7765 0.4630 0.075 Uiso 1 1 calc R
C46 C -0.1115(2) 0.69075(15) 0.50892(11) 0.0376(6) Uani 1 1 d .
H46A H -0.1039 0.7341 0.5293 0.045 Uiso 1 1 calc R
C47 C -0.1812(3) 0.7070(2) 0.45877(14) 0.0676(11) Uani 1 1 d .
H47A H -0.1328 0.7402 0.4400 0.101 Uiso 1 1 calc R
H47B H -0.2633 0.7268 0.4649 0.101 Uiso 1 1 calc R
H47C H -0.1928 0.6646 0.4389 0.101 Uiso 1 1 calc R
C48 C -0.1907(3) 0.6389(2) 0.53712(16) 0.0730(12) Uani 1 1 d .
H48A H -0.2742 0.6583 0.5412 0.110 Uiso 1 1 calc R
H48B H -0.1496 0.6292 0.5705 0.110 Uiso 1 1 calc R
H48C H -0.1990 0.5960 0.5176 0.110 Uiso 1 1 calc R
C49 C 0.0727(2) 0.92544(11) 0.61560(9) 0.0239(5) Uani 1 1 d .
C50 C -0.0447(2) 0.92649(11) 0.63736(9) 0.0254(5) Uani 1 1 d .
C51 C -0.0620(2) 0.97115(13) 0.67795(10) 0.0310(6) Uani 1 1 d .
H51A H -0.1446 0.9721 0.6937 0.037 Uiso 1 1 calc R
C52 C 0.0333(3) 1.01541(13) 0.69574(11) 0.0350(6) Uani 1 1 d .
H52A H 0.0163 1.0508 0.7219 0.042 Uiso 1 1 calc R
C53 C 0.1475(3) 1.01529(12) 0.67340(11) 0.0340(6) Uani 1 1 d .
H53A H 0.2106 1.0519 0.6829 0.041 Uiso 1 1 calc R
C54 C 0.1691(2) 0.97091(12) 0.63318(9) 0.0273(5) Uani 1 1 d .
C55 C -0.1548(2) 0.88393(13) 0.61471(10) 0.0303(5) Uani 1 1 d .
H55A H -0.1201 0.8416 0.5991 0.036 Uiso 1 1 calc R
C56 C -0.2461(3) 0.86105(15) 0.65355(12) 0.0399(7) Uani 1 1 d .
H56A H -0.2007 0.8347 0.6805 0.060 Uiso 1 1 calc R
H56B H -0.3115 0.8320 0.6369 0.060 Uiso 1 1 calc R
H56C H -0.2846 0.9017 0.6682 0.060 Uiso 1 1 calc R
C57 C -0.2260(3) 0.92546(16) 0.57245(11) 0.0421(7) Uani 1 1 d .
H57A H -0.1675 0.9399 0.5474 0.063 Uiso 1 1 calc R
H57B H -0.2639 0.9663 0.5871 0.063 Uiso 1 1 calc R
H57C H -0.2920 0.8966 0.5560 0.063 Uiso 1 1 calc R
C58 C 0.2965(2) 0.97232(14) 0.61032(11) 0.0351(6) Uani 1 1 d .
H58A H 0.2913 0.9420 0.5797 0.042 Uiso 1 1 calc R
C59 C 0.3984(2) 0.94323(14) 0.64749(12) 0.0400(7) Uani 1 1 d .
H59A H 0.3742 0.8970 0.6582 0.060 Uiso 1 1 calc R
H59B H 0.4086 0.9734 0.6772 0.060 Uiso 1 1 calc R
H59C H 0.4778 0.9406 0.6309 0.060 Uiso 1 1 calc R
C60 C 0.3309(3) 1.04508(18) 0.59325(15) 0.0603(10) Uani 1 1 d .
H60A H 0.2649 1.0625 0.5692 0.090 Uiso 1 1 calc R
H60B H 0.4107 1.0435 0.5769 0.090 Uiso 1 1 calc R
H60C H 0.3391 1.0757 0.6228 0.090 Uiso 1 1 calc R

loop_
_atom_site_aniso_label
_atom_site_aniso_U_11
_atom_site_aniso_U_22
_atom_site_aniso_U_33
_atom_site_aniso_U_23
_atom_site_aniso_U_13
_atom_site_aniso_U_12
K1 0.0480(3) 0.0247(3) 0.0223(3) -0.0007(2) -0.0028(2) 0.0092(2)
Ge1 0.02907(14) 0.02166(12) 0.01707(13) 0.00359(9) -0.00091(10) 0.00368(9)
Ge2 0.03011(15) 0.02500(13) 0.01772(13) 0.00297(9) -0.00161(10) 0.00487(10)
C1 0.0145(10) 0.0188(10) 0.0180(11) -0.0002(8) 0.0004(8) -0.0011(8)
C2 0.0138(10) 0.0205(10) 0.0190(11) -0.0021(8) -0.0013(8) -0.0008(8)
C3 0.0209(11) 0.0162(10) 0.0256(12) -0.0001(8) 0.0000(9) 0.0018(8)
C4 0.0231(12) 0.0215(11) 0.0209(11) 0.0055(9) 0.0015(9) 0.0010(9)
C5 0.0234(12) 0.0249(11) 0.0164(11) -0.0011(8) 0.0017(9) 0.0011(9)
C6 0.0155(10) 0.0191(10) 0.0201(11) -0.0015(8) -0.0009(9) 0.0001(8)
C7 0.0233(11) 0.0156(10) 0.0169(11) 0.0017(8) 0.0016(9) 0.0042(8)
C8 0.0271(12) 0.0189(10) 0.0215(12) -0.0018(9) 0.0000(10) -0.0001(9)
C9 0.0373(14) 0.0256(12) 0.0210(12) -0.0053(9) 0.0000(10) -0.0037(10)
C10 0.0429(15) 0.0272(12) 0.0178(11) -0.0044(9) 0.0083(11) 0.0054(10)
C11 0.0291(13) 0.0288(12) 0.0256(12) 0.0029(10) 0.0075(10) 0.0065(10)
C12 0.0242(12) 0.0205(10) 0.0203(11) 0.0026(8) 0.0020(9) 0.0048(9)
C13 0.0256(12) 0.0329(13) 0.0236(12) -0.0077(10) 0.0014(10) -0.0045(10)
C14 0.0338(15) 0.0462(16) 0.0422(16) 0.0041(13) 0.0061(13) -0.0129(12)
C15 0.0298(14) 0.0451(16) 0.0373(15) -0.0094(12) -0.0047(12) -0.0026(11)
C16 0.0212(12) 0.0336(13) 0.0225(12) 0.0008(10) 0.0019(10) 0.0023(9)
C17 0.060(2) 0.0481(18) 0.060(2) 0.0182(16) -0.0310(17) -0.0243(16)
C18 0.0417(18) 0.0496(18) 0.073(2) -0.0009(17) -0.0247(17) 0.0106(14)
C19 0.0242(11) 0.0202(10) 0.0124(10) -0.0011(8) -0.0009(9) 0.0039(8)
C20 0.0246(12) 0.0234(11) 0.0141(10) 0.0008(8) -0.0014(9) 0.0006(9)
C21 0.0328(13) 0.0228(11) 0.0216(12) -0.0028(9) -0.0044(10) -0.0029(9)
C22 0.0391(14) 0.0249(12) 0.0204(12) -0.0066(9) -0.0021(10) 0.0051(10)
C23 0.0277(13) 0.0296(12) 0.0205(12) -0.0033(9) 0.0017(10) 0.0088(10)
C24 0.0232(12) 0.0240(11) 0.0183(11) -0.0005(9) -0.0021(9) 0.0027(9)
C25 0.0231(12) 0.0257(11) 0.0236(12) -0.0010(9) 0.0005(10) -0.0024(9)
C26 0.0328(15) 0.0409(15) 0.0443(17) 0.0113(13) 0.0009(13) -0.0076(12)
C27 0.0261(14) 0.0629(19) 0.0375(16) 0.0170(14) 0.0023(12) 0.0081(13)
C28 0.0210(12) 0.0296(12) 0.0259(12) -0.0051(10) 0.0029(10) 0.0017(9)
C29 0.0416(16) 0.0396(15) 0.0312(14) -0.0026(11) 0.0032(12) -0.0089(12)
C30 0.0271(14) 0.0496(16) 0.0367(15) -0.0032(12) -0.0062(12) 0.0005(12)
C31 0.0188(11) 0.0277(11) 0.0175(11) 0.0033(9) -0.0012(9) 0.0051(9)
C32 0.0228(12) 0.0324(12) 0.0207(12) 0.0027(9) -0.0038(9) 0.0044(9)
C33 0.0385(15) 0.0408(14) 0.0189(12) 0.0014(10) -0.0024(11) 0.0059(11)
C34 0.0457(16) 0.0389(15) 0.0257(13) 0.0123(11) -0.0026(12) 0.0061(12)
C35 0.0343(14) 0.0268(12) 0.0296(13) 0.0058(10) -0.0008(11) 0.0054(10)
C36 0.0211(12) 0.0279(12) 0.0206(11) 0.0030(9) -0.0023(9) 0.0036(9)
C37 0.0257(12) 0.0323(12) 0.0127(10) -0.0012(9) 0.0011(9) 0.0028(9)
C38 0.0247(12) 0.0347(13) 0.0120(10) 0.0023(9) 0.0014(9) 0.0012(9)
C39 0.0299(13) 0.0352(13) 0.0235(12) -0.0007(10) 0.0062(10) 0.0058(10)
C40 0.0458(16) 0.0317(13) 0.0212(12) -0.0070(10) 0.0097(11) -0.0010(11)
C41 0.0327(14) 0.0431(15) 0.0221(12) -0.0082(11) 0.0065(11) -0.0109(11)
C42 0.0260(13) 0.0398(14) 0.0209(12) -0.0038(10) 0.0015(10) 0.0000(10)
C43 0.0248(13) 0.0382(14) 0.0279(13) 0.0007(11) -0.0025(10) 0.0002(10)
C44 0.0252(13) 0.0554(17) 0.0329(15) -0.0001(12) -0.0005(11) 0.0038(12)
C45 0.0375(17) 0.074(2) 0.0390(17) 0.0185(15) 0.0018(14) -0.0179(15)
C46 0.0251(13) 0.0510(17) 0.0360(15) -0.0091(12) -0.0032(12) 0.0013(11)
C47 0.0397(19) 0.111(3) 0.052(2) 0.030(2) 0.0052(16) 0.0215(19)
C48 0.0358(18) 0.107(3) 0.079(3) 0.042(2) 0.0206(18) 0.0206(19)
C49 0.0260(12) 0.0204(11) 0.0249(12) 0.0035(9) -0.0026(10) 0.0045(9)
C50 0.0254(12) 0.0210(11) 0.0296(13) 0.0052(9) -0.0008(10) 0.0053(9)
C51 0.0299(13) 0.0298(13) 0.0338(14) 0.0007(10) 0.0052(11) 0.0094(10)
C52 0.0427(16) 0.0242(12) 0.0379(15) -0.0053(11) 0.0004(12) 0.0078(11)
C53 0.0391(15) 0.0211(12) 0.0407(15) -0.0006(10) -0.0055(12) -0.0019(10)
C54 0.0279(13) 0.0250(12) 0.0286(13) 0.0049(10) -0.0022(10) 0.0009(9)
C55 0.0256(13) 0.0299(13) 0.0350(14) 0.0016(10) -0.0009(11) 0.0028(10)
C56 0.0281(14) 0.0412(15) 0.0497(18) 0.0149(13) -0.0030(12) -0.0018(11)
C57 0.0313(15) 0.0560(18) 0.0379(16) 0.0117(13) -0.0062(12) -0.0038(13)
C58 0.0272(13) 0.0407(15) 0.0372(15) 0.0040(12) -0.0005(11) -0.0060(11)
C59 0.0265(14) 0.0377(15) 0.0554(19) 0.0048(13) -0.0007(13) -0.0027(11)
C60 0.0418(18) 0.060(2) 0.079(3) 0.0350(19) 0.0079(17) -0.0021(15)

loop_
_atom_type_symbol
_atom_type_description
_atom_type_scat_dispersion_real
_atom_type_scat_dispersion_imag
_atom_type_scat_source
C C 0.0033 0.0016 'International Tables Vol C Tables 4.2.6.8 and 6.1.1.4'
H H 0.0000 0.0000 'International Tables Vol C Tables 4.2.6.8 and 6.1.1.4'
Ge Ge 0.1547 1.8001 'International Tables Vol C Tables 4.2.6.8 and 6.1.1.4'
K K 0.2009 0.2494 'International Tables Vol C Tables 4.2.6.8 and 6.1.1.4'

loop_
_geom_angle_atom_site_label_1
_geom_angle_atom_site_label_2
_geom_angle_atom_site_label_3
_geom_angle
C53 K1 C24 159.97(7)
C53 K1 C23 133.80(7)
C24 K1 C23 26.38(6)
C53 K1 C54 26.40(7)
C24 K1 C54 171.86(7)
C23 K1 C54 159.87(7)
C53 K1 C52 26.17(7)
C24 K1 C52 137.03(7)
C23 K1 C52 114.38(7)
C54 K1 C52 46.15(7)
C53 K1 C19 161.00(7)
C24 K1 C19 26.40(6)
C23 K1 C19 45.81(6)
C54 K1 C19 152.71(7)
C52 K1 C19 159.77(7)
C53 K1 C22 117.93(7)
C24 K1 C22 45.72(6)
C23 K1 C22 25.45(6)
C54 K1 C22 142.38(7)
C52 K1 C22 108.21(7)
C19 K1 C22 52.49(6)
C53 K1 C49 45.61(6)
C24 K1 C49 146.55(6)
C23 K1 C49 153.65(7)
C54 K1 C49 25.85(6)
C52 K1 C49 52.66(7)
C19 K1 C49 146.39(6)
C22 K1 C49 160.87(6)
C53 K1 C20 135.33(7)
C24 K1 C20 46.05(6)
C23 K1 C20 52.79(6)
C54 K1 C20 137.70(7)
C52 K1 C20 145.28(7)
C19 K1 C20 25.69(6)
C22 K1 C20 44.58(6)
C49 K1 C20 151.79(6)
C53 K1 C21 118.65(7)
C24 K1 C21 53.05(6)
C23 K1 C21 44.70(6)
C54 K1 C21 134.11(7)
C52 K1 C21 120.87(7)
C19 K1 C21 44.82(6)
C22 K1 C21 24.98(6)
C49 K1 C21 159.62(7)
C20 K1 C21 25.21(6)
C53 K1 C51 45.10(7)
C24 K1 C51 126.14(7)
C23 K1 C51 113.04(7)
C54 K1 C51 52.63(7)
C52 K1 C51 25.28(7)
C19 K1 C51 151.90(7)
C22 K1 C51 118.72(7)
C49 K1 C51 44.27(6)
C20 K1 C51 163.29(6)
C21 K1 C51 139.17(6)
C53 K1 C50 52.30(7)
C24 K1 C50 129.85(6)
C23 K1 C50 128.76(7)
C54 K1 C50 44.90(6)
C52 K1 C50 44.41(6)
C19 K1 C50 146.27(6)
C22 K1 C50 141.82(7)
C49 K1 C50 25.01(6)
C20 K1 C50 170.31(6)
C21 K1 C50 163.90(6)
C51 K1 C50 24.74(6)
C1 Ge1 Ge2 115.55(6)
C1 Ge1 K1 101.04(6)
Ge2 Ge1 K1 72.730(13)
C31 Ge2 Ge1 112.59(6)
C31 Ge2 K1 99.56(7)
Ge1 Ge2 K1 69.154(13)
C6 C1 C2 116.24(19)
C6 C1 Ge1 122.96(15)
C2 C1 Ge1 120.18(16)
C3 C2 C1 121.2(2)
C3 C2 C7 115.13(18)
C1 C2 C7 123.71(19)
C4 C3 C2 121.3(2)
C5 C4 C3 118.6(2)
C4 C5 C6 120.9(2)
C5 C6 C1 121.66(19)
C5 C6 C19 113.09(19)
C1 C6 C19 125.19(19)
C8 C7 C12 120.9(2)
C8 C7 C2 119.1(2)
C12 C7 C2 119.57(19)
C9 C8 C7 118.6(2)
C9 C8 C13 120.5(2)
C7 C8 C13 120.9(2)
C10 C9 C8 121.1(2)
C9 C10 C11 120.0(2)
C10 C11 C12 121.1(2)
C11 C12 C7 118.4(2)
C11 C12 C16 120.2(2)
C7 C12 C16 121.4(2)
C8 C13 C15 113.0(2)
C8 C13 C14 110.1(2)
C15 C13 C14 111.0(2)
C17 C16 C18 110.4(3)
C17 C16 C12 112.3(2)
C18 C16 C12 112.2(2)
C24 C19 C20 120.5(2)
C24 C19 C6 119.28(19)
C20 C19 C6 119.38(19)
C24 C19 K1 73.47(12)
C20 C19 K1 80.50(12)
C6 C19 K1 125.95(14)
C21 C20 C19 118.6(2)
C21 C20 C25 120.0(2)
C19 C20 C25 121.28(19)
C21 C20 K1 77.68(13)
C19 C20 K1 73.81(12)
C25 C20 K1 121.48(14)
C22 C21 C20 120.9(2)
C22 C21 K1 75.98(14)
C20 C21 K1 77.11(13)
C23 C22 C21 120.3(2)
C23 C22 K1 73.43(14)
C21 C22 K1 79.04(14)
C22 C23 C24 120.9(2)
C22 C23 K1 81.12(15)
C24 C23 K1 75.10(13)
C23 C24 C19 118.7(2)
C23 C24 C28 119.4(2)
C19 C24 C28 121.9(2)
C23 C24 K1 78.52(14)
C19 C24 K1 80.13(13)
C28 C24 K1 110.48(14)
C20 C25 C27 110.8(2)
C20 C25 C26 112.8(2)
C27 C25 C26 109.7(2)
C29 C28 C24 111.7(2)
C29 C28 C30 110.5(2)
C24 C28 C30 111.1(2)
C36 C31 C32 115.9(2)
C36 C31 Ge2 124.09(17)
C32 C31 Ge2 119.55(17)
C33 C32 C31 121.4(2)
C33 C32 C37 114.0(2)
C31 C32 C37 124.6(2)
C34 C33 C32 121.6(2)
C33 C34 C35 118.3(2)
C34 C35 C36 120.9(2)
C35 C36 C31 121.8(2)
C35 C36 C49 113.7(2)
C31 C36 C49 124.6(2)
C42 C37 C38 120.5(2)
C42 C37 C32 120.2(2)
C38 C37 C32 118.8(2)
C39 C38 C37 118.7(2)
C39 C38 C43 120.5(2)
C37 C38 C43 120.8(2)
C40 C39 C38 120.9(2)
C41 C40 C39 120.2(2)
C40 C41 C42 121.0(2)
C41 C42 C37 118.7(2)
C41 C42 C46 119.6(2)
C37 C42 C46 121.6(2)
C44 C43 C38 112.2(2)
C44 C43 C45 110.4(2)
C38 C43 C45 110.3(2)
C47 C46 C42 111.7(2)
C47 C46 C48 107.8(3)
C42 C46 C48 111.8(2)
C50 C49 C54 120.3(2)
C50 C49 C36 120.0(2)
C54 C49 C36 119.1(2)
C50 C49 K1 81.41(14)
C54 C49 K1 72.64(13)
C36 C49 K1 124.61(14)
C51 C50 C49 119.0(2)
C51 C50 C55 119.9(2)
C49 C50 C55 120.9(2)
C51 C50 K1 74.62(14)
C49 C50 K1 73.58(13)
C55 C50 K1 126.68(15)
C52 C51 C50 120.8(2)
C52 C51 K1 72.27(14)
C50 C51 K1 80.64(14)
C53 C52 C51 119.9(2)
C53 C52 K1 74.02(14)
C51 C52 K1 82.45(15)
C52 C53 C54 121.0(2)
C52 C53 K1 79.81(15)
C54 C53 K1 79.32(14)
C53 C54 C49 118.9(2)
C53 C54 C58 119.0(2)
C49 C54 C58 122.1(2)
C53 C54 K1 74.28(14)
C49 C54 K1 81.51(14)
C58 C54 K1 113.31(15)
C56 C55 C50 113.7(2)
C56 C55 C57 109.5(2)
C50 C55 C57 109.6(2)
C54 C58 C59 110.9(2)
C54 C58 C60 111.7(2)
C59 C58 C60 110.8(2)

loop_
_geom_bond_atom_site_label_1
_geom_bond_atom_site_label_2
_geom_bond_distance
K1 C53 3.029(3)
K1 C24 3.043(2)
K1 C23 3.086(2)
K1 C54 3.092(2)
K1 C52 3.101(3)
K1 C19 3.128(2)
K1 C22 3.182(2)
K1 C49 3.204(2)
K1 C20 3.212(2)
K1 C21 3.219(2)
K1 C51 3.227(3)
K1 C50 3.302(2)
Ge1 C1 2.036(2)
Ge1 Ge2 2.3331(4)
Ge2 C31 2.036(2)
C1 C6 1.415(3)
C1 C2 1.417(3)
C2 C3 1.398(3)
C2 C7 1.502(3)
C3 C4 1.387(3)
C4 C5 1.385(3)
C5 C6 1.398(3)
C6 C19 1.505(3)
C7 C8 1.404(3)
C7 C12 1.409(3)
C8 C9 1.400(3)
C8 C13 1.523(3)
C9 C10 1.377(4)
C10 C11 1.386(4)
C11 C12 1.399(3)
C12 C16 1.525(3)
C13 C15 1.527(4)
C13 C14 1.531(4)
C16 C17 1.501(4)
C16 C18 1.515(4)
C19 C24 1.412(3)
C19 C20 1.412(3)
C20 C21 1.403(3)
C20 C25 1.526(3)
C21 C22 1.385(4)
C22 C23 1.384(4)
C23 C24 1.399(3)
C24 C28 1.529(3)
C25 C27 1.529(4)
C25 C26 1.532(3)
C28 C29 1.517(4)
C28 C30 1.538(4)
C31 C36 1.417(3)
C31 C32 1.419(3)
C32 C33 1.395(3)
C32 C37 1.503(3)
C33 C34 1.386(4)
C34 C35 1.389(4)
C35 C36 1.400(3)
C36 C49 1.501(3)
C37 C42 1.406(3)
C37 C38 1.408(3)
C38 C39 1.394(3)
C38 C43 1.517(3)
C39 C40 1.381(4)
C40 C41 1.379(4)
C41 C42 1.394(4)
C42 C46 1.530(4)
C43 C44 1.516(4)
C43 C45 1.533(4)
C46 C47 1.514(4)
C46 C48 1.538(5)
C49 C50 1.412(3)
C49 C54 1.412(3)
C50 C51 1.401(3)
C50 C55 1.528(3)
C51 C52 1.390(4)
C52 C53 1.389(4)
C53 C54 1.399(4)
C54 C58 1.524(4)
C55 C56 1.526(4)
C55 C57 1.540(4)
C58 C59 1.529(4)
C58 C60 1.533(4)
